data_2008916
loop_
_publ_author_name
'Kakou-Yao, R.'
'Saba, A.'
'Ebby, N.'
'Pierrot, M.'
'Aycard, J. P.'

_publ_section_title
;
 Tautom\'erie de la 4-(hydroxyph\'enylm\'ethyl\`ene) isochroman-1,3
 dione \`a l'\'etat solide
;
_journal_issue 9
_journal_name_full 'Acta Crystallographica Section C'
_journal_page_first 1591
_journal_page_last 1593
_journal_paper_doi 10.1107/S0108270199006782
_journal_volume 55
_journal_year 1999
_chemical_formula_sum 'C16 H10 O4'
_chemical_formula_weight 266.25
_space_group_IT_number 14
_symmetry_cell_setting monoclinic
_symmetry_space_group_name_Hall '-P 2ybc'
_symmetry_space_group_name_H-M 'P 1 21/c 1'
_atom_type_scat_source 'Waasmaier & Kirfel (1995)'
_cell_angle_alpha 90.000
_cell_angle_beta 105.3580(10)
_cell_angle_gamma 90.000
_cell_formula_units_Z 4
_cell_length_a 10.1700(10)
_cell_length_b 12.8970(10)
_cell_length_c 9.8010(10)
_cell_measurement_reflns_used 8495
_cell_measurement_temperature 298
_cell_measurement_theta_max 25.6
_cell_measurement_theta_min 1
_cell_volume 1239.6(2)
_computing_cell_refinement 'Kappa CCD Reference Manual (Nonius, 1998)'
_computing_data_reduction 'MAXUS (Mackay, 1998)'
_computing_molecular_graphics 'ORTEPII (Johnson, 1976)'
_computing_publication_material MAXUS
_computing_structure_refinement MAXUS
_computing_structure_solution MAXUS
_diffrn_measurement_device 'Kappa CCD'
_diffrn_measurement_method \f-scan
_diffrn_radiation_type 'Mo K\a'
_diffrn_radiation_wavelength 0.71073
_diffrn_reflns_av_R_equivalents 0.042
_diffrn_reflns_limit_h_max 12
_diffrn_reflns_limit_h_min -12
_diffrn_reflns_limit_k_max 0
_diffrn_reflns_limit_k_min -16
_diffrn_reflns_limit_l_max 11
_diffrn_reflns_limit_l_min 0
_diffrn_reflns_number 8495
_diffrn_reflns_theta_max 25.61
_exptl_absorpt_coefficient_mu 0.103
_exptl_absorpt_correction_type 'not measured'
_exptl_crystal_colour yellow
_exptl_crystal_density_diffrn 1.42
_exptl_crystal_density_meas ?
_exptl_crystal_description prism
_exptl_crystal_size_max 0.55
_exptl_crystal_size_mid 0.35
_exptl_crystal_size_min 0.25
_refine_diff_density_max 0.54
_refine_diff_density_min -0.21
_refine_ls_extinction_method none
_refine_ls_goodness_of_fit_ref 0.994
_refine_ls_hydrogen_treatment noref
_refine_ls_number_parameters 181
_refine_ls_number_reflns 1865
_refine_ls_R_factor_gt 0.042
_refine_ls_shift/esd_mean 0.001
_refine_ls_shift/su_max 0.005
_refine_ls_structure_factor_coef F
_refine_ls_weighting_scheme 'Count statistics'
_refine_ls_wR_factor_ref 0.074
_reflns_number_gt 1865
_reflns_number_total 2451
_reflns_observed_criterion I>2\s(I)
_cod_data_source_file gs1041.cif
_cod_data_source_block block
_cod_depositor_comments
;
The following automatic conversions were performed:
'_symmetry_cell_setting' value 'Monoclinic' changed to 'monoclinic'
according to '/home/saulius/struct/CIF-dictionaries/cif_core.dic'
dictionary named 'cif_core.dic' version 2.4.1 from 2010-06-29.

Automatic conversion script
Id: cif_fix_enum 1527 2010-12-29 10:47:43Z saulius 

The following automatic conversions were performed:

'_atom_site_thermal_displace_type' tag value 'Uij' was replaced with
'Uani' value 20 times.

Automatic conversion script
Id: cif_fix_values 1646 2011-03-28 12:23:43Z adriana 

The following automatic conversions were performed:

'_symmetry_cell_setting' value 'Monoclinic' changed to 'monoclinic'
according to /home/saulius/struct/CIF-dictionaries/cif_core.dic
dictionary named 'cif_core.dic' version 2.4.1 from 2010-06-29.

Automatic conversion script
Id: cif_fix_values 1715 2011-07-08 13:25:40Z adriana 

The following automatic conversions were performed:

'_exptl_crystal_density_meas' value 'not measured' was changed to '?'
- the value is perceived as not measured.

Automatic conversion script
Id: cif_fix_values 3008 2015-01-20 13:52:24Z robertas 
;
_cod_original_cell_volume 1239.6(3)
_cod_original_sg_symbol_H-M 'P 21/c'
_cod_database_code 2008916

loop_
_symmetry_equiv_pos_as_xyz
+x,+y,+z
-x,-y,-z
-x,+y+1/2,-z+1/2
+x,-y+1/2,+z+1/2

loop_
_atom_site_aniso_label
_atom_site_aniso_U_11
_atom_site_aniso_U_22
_atom_site_aniso_U_33
_atom_site_aniso_U_12
_atom_site_aniso_U_13
_atom_site_aniso_U_23
O2 0.0517(3) 0.0598(4) 0.0579(3) 0.0038(3) -.0022(3) 0.0111(3)
O19 0.0689(4) 0.0481(4) 0.0782(4) 0.0131(3) 0.0120(3) 0.0086(3)
O20 0.0725(4) 0.0465(4) 0.0794(4) 0.0072(3) 0.0002(3) -.0115(3)
O18 0.0636(4) 0.0904(5) 0.0658(4) -.0113(3) -.0188(3) 0.0078(3)
C10 0.0368(4) 0.0458(4) 0.0457(4) 0.0009(3) 0.0119(3) -.0003(3)
C12 0.0436(4) 0.0408(4) 0.0462(4) -.0045(3) 0.0061(3) -.0053(3)
C5 0.0449(4) 0.0470(5) 0.0467(4) 0.0006(3) 0.0058(3) 0.0000(3)
C17 0.0593(5) 0.0518(5) 0.0497(5) -.0036(4) 0.0162(4) -.0053(3)
C9 0.0367(4) 0.0544(5) 0.0472(4) -.0023(3) 0.0083(3) -.0018(3)
C11 0.0518(5) 0.0430(5) 0.0484(5) 0.0014(3) 0.0127(3) -.0034(3)
C14 0.0491(5) 0.0584(5) 0.0656(6) 0.0047(4) 0.0107(4) -.0073(4)
C15 0.0548(5) 0.0482(5) 0.0602(5) 0.0012(4) -.0055(4) 0.0004(4)
C4 0.0416(4) 0.0454(5) 0.0460(4) 0.0032(3) 0.0096(3) 0.0013(3)
C13 0.0554(5) 0.0610(5) 0.0418(4) 0.0017(4) 0.0086(3) -.0049(3)
C16 0.0737(6) 0.0543(5) 0.0433(4) -.0031(4) 0.0014(4) 0.0017(3)
C6 0.0513(5) 0.0472(5) 0.0632(5) 0.0040(4) 0.0121(4) 0.0036(4)
C8 0.0442(5) 0.0611(6) 0.0621(5) -.0066(4) 0.0043(4) -.0109(4)
C1 0.0415(4) 0.0654(6) 0.0532(5) -.0038(4) 0.0048(4) 0.0048(4)
C7 0.0529(5) 0.0472(5) 0.0785(6) -.0043(4) 0.0111(4) -.0093(4)
C3 0.0440(4) 0.0527(5) 0.0551(5) 0.0044(4) 0.0128(3) 0.0073(3)

loop_
_atom_site_label
_atom_site_fract_x
_atom_site_fract_y
_atom_site_fract_z
_atom_site_U_iso_or_equiv
_atom_site_thermal_displace_type
_atom_site_occupancy
O2 0.44609(6) 0.05201(4) 0.66535(6) 0.0594(3) Uani 1.00
O19 0.36510(6) -0.07669(5) 0.52356(7) 0.0676(3) Uani 1.00
O20 0.15300(6) -0.05819(5) 0.32655(7) 0.0699(3) Uani 1.00
O18 0.55125(7) 0.17496(5) 0.80735(7) 0.0783(4) Uani 1.00
C10 0.28446(7) 0.19963(5) 0.48205(7) 0.0437(3) Uani 1.00
C12 0.03068(7) 0.09442(6) 0.27437(8) 0.0452(4) Uani 1.00
C5 0.21998(8) 0.27780(6) 0.38831(8) 0.0480(4) Uani 1.00
C17 0.00121(9) 0.09795(6) 0.12800(9) 0.0548(4) Uani 1.00
C9 0.38351(7) 0.23180(6) 0.60277(8) 0.0474(4) Uani 1.00
C11 0.15635(8) 0.04245(6) 0.35658(8) 0.0490(4) Uani 1.00
C14 -0.18493(8) 0.17305(7) 0.26236(9) 0.0596(4) Uani 1.00
C15 -0.21350(9) 0.17678(6) 0.11667(9) 0.0578(4) Uani 1.00
C4 0.26153(7) 0.08767(6) 0.45673(8) 0.0456(4) Uani 1.00
C13 -0.06318(8) 0.13270(6) 0.34060(8) 0.0543(4) Uani 1.00
C16 -0.11980(10) 0.14003(7) 0.04948(8) 0.0599(5) Uani 1.00
C6 0.25096(8) 0.38054(6) 0.41630(9) 0.0556(4) Uani 1.00
C8 0.41206(8) 0.33667(7) 0.63146(9) 0.0581(4) Uani 1.00
C1 0.46544(8) 0.15647(7) 0.70053(9) 0.0553(4) Uani 1.00
C7 0.34594(9) 0.41089(7) 0.53960(10) 0.0618(5) Uani 1.00
C3 0.35770(8) 0.01694(6) 0.54500(9) 0.0519(4) Uani 1.00
H5 0.15318 0.25790 0.30331 0.05000 Uiso 1.00
H17 0.06601 0.07095 0.08160 0.05000 Uiso 1.00
H14 -0.25083 0.19915 0.30796 0.05000 Uiso 1.00
H15 -0.29850 0.20538 0.06237 0.05000 Uiso 1.00
H13 -0.04438 0.13070 0.44190 0.05000 Uiso 1.00
H16 -0.13940 0.14343 -0.05172 0.05000 Uiso 1.00
H6 0.20566 0.43174 0.34910 0.05000 Uiso 1.00
H8 0.47786 0.35657 0.71716 0.05000 Uiso 1.00
H7 0.36574 0.48289 0.55997 0.05000 Uiso 1.00
H20 0.2365 -0.08540 0.3873 0.050 Uiso 1.00

loop_
_geom_angle_atom_site_label_1
_geom_angle_atom_site_label_2
_geom_angle_atom_site_label_3
_geom_angle
_geom_angle_publ_flag
C1 O2 C3 123.70(10) ?
C5 C10 C9 116.60(10) ?
C5 C10 C4 124.60(10) ?
C9 C10 C4 118.70(10) ?
C17 C12 C11 119.80(10) ?
C17 C12 C13 119.20(10) ?
C11 C12 C13 120.80(10) ?
C10 C5 C6 121.30(10) ?
C12 C17 C16 120.50(10) ?
C10 C9 C8 121.50(10) ?
C10 C9 C1 121.00(10) ?
C8 C9 C1 117.40(10) ?
O20 C11 C12 110.70(10) yes
O20 C11 C4 122.80(10) yes
C12 C11 C4 126.40(10) yes
C15 C14 C13 120.10(10) ?
C14 C15 C16 120.00(10) ?
C10 C4 C11 126.50(10) yes
C10 C4 C3 117.80(10) yes
C11 C4 C3 115.80(10) yes
C12 C13 C14 120.40(10) ?
C17 C16 C15 119.80(10) ?
C5 C6 C7 121.10(10) ?
C9 C8 C7 120.50(10) ?
O2 C1 O18 115.60(10) ?
O2 C1 C9 117.60(10) ?
O18 C1 C9 126.80(10) ?
C6 C7 C8 119.00(10) ?
O2 C3 O19 114.80(10) ?
O2 C3 C4 119.80(10) ?
O19 C3 C4 125.40(10) ?

loop_
_geom_bond_atom_site_label_1
_geom_bond_atom_site_label_2
_geom_bond_site_symmetry_1
_geom_bond_site_symmetry_2
_geom_bond_distance
_geom_bond_publ_flag
O2 C1 . . 1.392(2) ?
O2 C3 . . 1.357(2) ?
O19 C3 . . 1.231(2) yes
O20 C11 . . 1.329(2) yes
O18 C1 . . 1.196(2) ?
C10 C5 . . 1.404(2) ?
C10 C9 . . 1.3980(10) ?
C10 C4 . . 1.473(2) ?
C12 C17 . . 1.386(2) ?
C12 C11 . . 1.479(2) yes
C12 C13 . . 1.380(2) ?
C5 C6 . . 1.373(2) ?
C17 C16 . . 1.378(2) ?
C9 C8 . . 1.396(2) ?
C9 C1 . . 1.461(2) ?
C11 C4 . . 1.375(2) yes
C14 C15 . . 1.381(2) ?
C14 C13 . . 1.374(2) ?
C15 C16 . . 1.378(2) ?
C4 C3 . . 1.445(2) ?
C6 C7 . . 1.388(2) ?
C8 C7 . . 1.363(2) ?
O19 H20 . . 1.61(2) yes

loop_
_geom_torsion_atom_site_label_1
_geom_torsion_atom_site_label_2
_geom_torsion_atom_site_label_3
_geom_torsion_atom_site_label_4
_geom_torsion
_geom_torsion_publ_flag
C1 O2 C3 O19 172.1(2) ?
C3 O2 C1 O18 -176.9(2) ?
C3 O2 C1 C9 1.20(10) ?
C1 O2 C3 C4 -10.20(10) ?
C9 C10 C5 C6 -1.50(10) ?
C5 C10 C9 C8 2.80(10) ?
C5 C10 C9 C1 -174.4(2) ?
C5 C10 C4 C11 -14.70(10) ?
C4 C10 C5 C6 -177.1(2) ?
C5 C10 C4 C3 165.5(2) ?
C9 C10 C4 C11 169.7(2) ?
C4 C10 C9 C8 178.7(2) ?
C4 C10 C9 C1 1.50(10) ?
C9 C10 C4 C3 -10.10(10) ?
C17 C12 C11 O20 -63.70(10) ?
C17 C12 C11 C4 119.5(2) ?
C11 C12 C17 C16 175.7(2) ?
C17 C12 C13 C14 0.50(10) ?
C13 C12 C17 C16 0.60(10) ?
C13 C12 C11 O20 111.30(10) ?
C11 C12 C13 C14 -174.5(2) ?
C13 C12 C11 C4 -65.50(10) yes
C10 C5 C6 C7 -0.90(10) ?
C12 C17 C16 C15 -1.40(10) ?
C10 C9 C8 C7 -1.80(10) ?
C10 C9 C1 O2 3.20(10) ?
C10 C9 C1 O18 -179.0(2) ?
C8 C9 C1 O2 -174.1(2) ?
C8 C9 C1 O18 3.70(10) ?
C1 C9 C8 C7 175.5(2) ?
O20 C11 C4 C10 170.1(2) ?
O20 C11 C4 C3 -10.10(10) ?
C12 C11 C4 C10 -13.40(10) yes
C12 C11 C4 C3 166.4(2) ?
C15 C14 C13 C12 -0.80(10) ?
C13 C14 C15 C16 0.00(10) ?
C14 C15 C16 C17 1.20(10) ?
C10 C4 C3 O2 14.40(10) ?
C10 C4 C3 O19 -168.1(2) ?
C11 C4 C3 O2 -165.4(2) ?
C11 C4 C3 O19 12.00(10) ?
C5 C6 C7 C8 2.10(10) ?
C9 C8 C7 C6 -0.70(10) ?
H20 O19 C3 O2 173.7(4) ?
H20 O19 C3 C4 -3.9(4) ?

loop_
_cod_related_entry_id
_cod_related_entry_database
_cod_related_entry_code
1 ChemSpider 21182880
